data_2007914
loop_
_publ_author_name
'H. Song.'
'H. S. Shin'
'K. I. Park.'
'S. I. Cho'

_publ_contact_author
;
Hyun-So Shin
Department of Chemical Engineering
Dongguk University
Jung-Ku Phildong 3-ka 26
Seoul 100-715
Korea
;
_publ_section_title
;The Antifungal Agent
 8-Ethyl-5,8-dihydro-5-oxo-2-(1-pyrrolidinyl)pyrido[2,3-<i>d</i>]pyrimidine-6-carboxylic
 Acid (Piromidic Acid)
;
_journal_issue 12
_journal_name_full 'Acta Crystallographica Section C'
_journal_page_first 1915
_journal_page_last 1917
_journal_paper_doi 10.1107/S0108270198007628
_journal_volume 54
_journal_year 1998
_chemical_formula_moiety 'C14 H16 N4 O3'
_chemical_formula_structural 'C14 H16 N4 O3'
_chemical_formula_sum 'C14 H16 N4 O3'
_chemical_formula_weight 288.31
_chemical_name_common 'Piromidic acid'
_chemical_name_systematic
;
 8-Ethyl-5,8-dihydro-5-oxo-2-(-1-pyrrolidinyl)pyrido[2,3-d]pyrimidine-6-
 carboxylic acid
;
_space_group_IT_number 2
_symmetry_cell_setting triclinic
_symmetry_space_group_name_Hall '-P 1'
_symmetry_space_group_name_H-M 'P -1'
_audit_creation_method 'SHELXL93 and Manual Handling'
_cell_angle_alpha 103.330(10)
_cell_angle_beta 109.79(2)
_cell_angle_gamma 92.43(2)
_cell_formula_units_Z 2
_cell_length_a 7.1230(10)
_cell_length_b 10.1490(10)
_cell_length_c 10.223(2)
_cell_measurement_reflns_used 25
_cell_measurement_temperature 293(2)
_cell_measurement_theta_max 12.8
_cell_measurement_theta_min 2.2
_cell_volume 670.8(2)
_computing_cell_refinement 'CAD-4 Software'
_computing_data_collection 'CAD-4 Software (Enraf-Nonius, 1989)'
_computing_data_reduction 'XTAL3.2 (Hall et al., 1992)'
_computing_molecular_graphics 'ORTEX  (McArdle, 1995)'
_computing_publication_material SHELXL93
_computing_structure_refinement 'SHELXL93 (Sheldrick, 1993)'
_computing_structure_solution 'SHELXS86 (Sheldrick, 1985)'
_diffrn_ambient_temperature 293(2)
_diffrn_measurement_device 'Enraf-Bonius CAD-4'
_diffrn_measurement_method '\w--2\q scans'
_diffrn_radiation_monochromator graphite
_diffrn_radiation_source 'fine-focus sealed tube'
_diffrn_radiation_type MoK\a
_diffrn_radiation_wavelength 0.71069
_diffrn_reflns_av_R_equivalents 0.014
_diffrn_reflns_av_sigmaI/netI 0.044
_diffrn_reflns_limit_h_max 8
_diffrn_reflns_limit_h_min -8
_diffrn_reflns_limit_k_max 12
_diffrn_reflns_limit_k_min 0
_diffrn_reflns_limit_l_max 11
_diffrn_reflns_limit_l_min -12
_diffrn_reflns_number 2507
_diffrn_reflns_theta_max 24.99
_diffrn_reflns_theta_min 2.08
_diffrn_standards_decay_% <1.5
_diffrn_standards_interval_time 120
_diffrn_standards_number 3
_exptl_absorpt_coefficient_mu 0.103
_exptl_absorpt_correction_type none
_exptl_crystal_colour colourless
_exptl_crystal_density_diffrn 1.427
_exptl_crystal_density_meas ?
_exptl_crystal_description needle
_exptl_crystal_F_000 304
_exptl_crystal_size_max 0.6
_exptl_crystal_size_mid 0.4
_exptl_crystal_size_min 0.2
_refine_diff_density_max 0.147
_refine_diff_density_min -0.219
_refine_ls_extinction_method none
_refine_ls_goodness_of_fit_all 1.056
_refine_ls_goodness_of_fit_obs 1.116
_refine_ls_hydrogen_treatment constr
_refine_ls_matrix_type full
_refine_ls_number_parameters 194
_refine_ls_number_reflns 2362
_refine_ls_number_restraints 0
_refine_ls_restrained_S_all 1.056
_refine_ls_restrained_S_obs 1.116
_refine_ls_R_factor_all 0.109
_refine_ls_R_factor_obs 0.048
_refine_ls_shift/esd_max 0.001
_refine_ls_shift/esd_mean 0.001
_refine_ls_structure_factor_coef Fsqd
_refine_ls_weighting_details 'w = 1/[\s^2^(Fo^2^)+(0.0673P)^2^] where P=(Fo^2^+2Fc^2^)/3'
_refine_ls_weighting_scheme calc
_refine_ls_wR_factor_all 0.144
_refine_ls_wR_factor_obs 0.109
_reflns_number_observed 1296
_reflns_number_total 2362
_reflns_observed_criterion >2sigma(I)
_cod_data_source_file de1074.cif
_cod_data_source_block de1074
_cod_depositor_comments
;
The following automatic conversions were performed:

'_exptl_crystal_density_meas' value 'not measured' was changed to '?'
- the value is perceived as not measured.

Automatic conversion script
Id: cif_fix_values 3008 2015-01-20 13:52:24Z robertas 

The following automatic conversions were performed:

'_refine_ls_weighting_scheme' value 'calc w =
1/[\s^2^(Fo^2^)+(0.0673P)^2^] where P=(Fo^2^+2Fc^2^)/3' was changed
to 'calc'. New tag '_refine_ls_weighting_details' was created. The
value of the new tag was set to 'w = 1/[\s^2^(Fo^2^)+(0.0673P)^2^]
where P=(Fo^2^+2Fc^2^)/3'.

Automatic conversion script
Id: cif_fix_values 3143 2015-03-26 13:38:13Z robertas 
;
_cod_original_cell_volume 670.8(3)
_cod_database_code 2007914

loop_
_symmetry_equiv_pos_as_xyz
'x, y, z'
'-x, -y, -z'

loop_
_atom_site_aniso_label
_atom_site_aniso_U_11
_atom_site_aniso_U_22
_atom_site_aniso_U_33
_atom_site_aniso_U_12
_atom_site_aniso_U_13
_atom_site_aniso_U_23
N1 0.0441(14) 0.0367(12) 0.0328(11) 0.0077(10) 0.0124(10) 0.0069(9)
C2 0.039(2) 0.047(2) 0.0347(14) 0.0042(12) 0.0112(12) 0.0102(12)
C3 0.035(2) 0.0377(15) 0.0397(14) 0.0023(11) 0.0110(11) 0.0085(12)
C4 0.038(2) 0.0348(15) 0.0449(15) 0.0025(11) 0.0154(12) 0.0052(12)
C5 0.041(2) 0.0367(14) 0.0406(15) 0.0009(12) 0.0148(12) -0.0002(12)
N6 0.054(2) 0.0371(12) 0.0339(11) 0.0008(10) 0.0138(10) 0.0040(10)
C7 0.036(2) 0.0405(15) 0.0331(13) 0.0016(12) 0.0107(11) 0.0063(12)
N8 0.0405(13) 0.0362(12) 0.0348(11) 0.0035(9) 0.0124(10) 0.0057(9)
C9 0.033(2) 0.0345(14) 0.0345(14) 0.0003(11) 0.0115(11) 0.0032(11)
C10 0.0296(15) 0.0375(14) 0.0315(13) 0.0019(11) 0.0101(11) 0.0039(11)
C11 0.056(2) 0.0420(15) 0.0347(14) 0.0145(13) 0.0160(13) 0.0052(12)
C12 0.070(2) 0.044(2) 0.060(2) 0.001(2) 0.022(2) 0.0010(14)
C13 0.045(2) 0.044(2) 0.050(2) 0.0067(13) 0.0116(14) 0.0147(14)
O14 0.084(2) 0.0631(13) 0.0442(12) 0.0144(11) 0.0112(11) 0.0213(10)
O15 0.082(2) 0.0457(12) 0.0588(13) 0.0161(10) 0.0185(12) 0.0183(10)
O16 0.0747(15) 0.0367(11) 0.0507(11) 0.0098(9) 0.0186(10) 0.0054(9)
N17 0.057(2) 0.0404(12) 0.0311(11) 0.0051(10) 0.0117(10) 0.0076(10)
C18 0.062(2) 0.050(2) 0.0321(14) 0.0051(14) 0.0120(13) 0.0102(12)
C19 0.063(2) 0.055(2) 0.042(2) 0.0055(15) 0.0106(15) 0.0175(14)
C20 0.070(2) 0.049(2) 0.052(2) 0.0087(15) 0.014(2) 0.0176(14)
C21 0.065(2) 0.0378(15) 0.0412(15) 0.0066(13) 0.0158(14) 0.0058(12)

loop_
_atom_site_label
_atom_site_fract_x
_atom_site_fract_y
_atom_site_fract_z
_atom_site_U_iso_or_equiv
_atom_site_thermal_displace_type
_atom_site_calc_flag
_atom_site_refinement_flags
_atom_site_occupancy
_atom_site_disorder_group
_atom_site_type_symbol
N1 0.2008(3) 0.3925(2) 0.8155(2) 0.0385(5) Uani d . 1 . N
C2 0.1459(4) 0.4891(3) 0.7442(3) 0.0407(6) Uani d . 1 . C
H2 0.1073(4) 0.4632(3) 0.6445(3) 0.057(2) Uiso calc R 1 . H
C3 0.1432(4) 0.6225(2) 0.8082(3) 0.0384(6) Uani d . 1 . C
C4 0.2030(4) 0.6671(2) 0.9621(3) 0.0401(6) Uani d . 1 . C
C5 0.3185(4) 0.5872(3) 1.1861(3) 0.0415(7) Uani d . 1 . C
H5 0.3246(4) 0.6760(3) 1.2389(3) 0.057(2) Uiso calc R 1 . H
N6 0.3698(3) 0.4947(2) 1.2573(2) 0.0432(6) Uani d . 1 . N
C7 0.3550(4) 0.3653(2) 1.1734(3) 0.0375(6) Uani d . 1 . C
N8 0.3016(3) 0.3281(2) 1.0296(2) 0.0381(5) Uani d . 1 . N
C9 0.2553(3) 0.5628(2) 1.0365(2) 0.0351(6) Uani d . 1 . C
C10 0.2530(3) 0.4265(2) 0.9635(2) 0.0340(6) Uani d . 1 . C
C11 0.2065(4) 0.2515(3) 0.7358(3) 0.0450(7) Uani d . 1 . C
H11A 0.3159(4) 0.2132(3) 0.7954(3) 0.057(2) Uiso calc R 1 . H
H11B 0.2333(4) 0.2547(3) 0.6496(3) 0.057(2) Uiso calc R 1 . H
C12 0.0134(5) 0.1605(3) 0.6945(3) 0.0606(9) Uani d . 1 . C
H12A 0.0255(10) 0.0699(5) 0.6466(17) 0.077(5) Uiso calc R 1 . H
H12B -0.0941(7) 0.1951(10) 0.6310(15) 0.077(5) Uiso calc R 1 . H
H12C -0.0149(14) 0.1582(14) 0.7794(4) 0.077(5) Uiso calc R 1 . H
C13 0.0814(4) 0.7181(3) 0.7167(3) 0.0475(7) Uani d . 1 . C
O14 0.0294(3) 0.6865(2) 0.5875(2) 0.0654(6) Uani d . 1 . O
O15 0.0867(4) 0.8466(2) 0.7871(2) 0.0630(6) Uani d . 1 . O
H15 0.125(5) 0.8528(7) 0.8737(3) 0.077(5) Uiso calc R 1 . H
O16 0.2091(3) 0.7896(2) 1.0275(2) 0.0560(6) Uani d . 1 . O
N17 0.4017(3) 0.2687(2) 1.2432(2) 0.0441(6) Uani d . 1 . N
C18 0.4601(5) 0.2925(3) 1.3999(3) 0.0495(7) Uani d . 1 . C
H18A 0.3726(5) 0.3490(3) 1.4356(3) 0.057(2) Uiso calc R 1 . H
H18B 0.5983(5) 0.3354(3) 1.4495(3) 0.057(2) Uiso calc R 1 . H
C19 0.4352(5) 0.1500(3) 1.4174(3) 0.0549(8) Uani d . 1 . C
H19A 0.5287(5) 0.1432(3) 1.5093(3) 0.057(2) Uiso calc R 1 . H
H19B 0.2991(5) 0.1244(3) 1.4113(3) 0.057(2) Uiso calc R 1 . H
C20 0.4797(5) 0.0610(3) 1.2951(3) 0.0582(8) Uani d . 1 . C
H20A 0.4177(5) -0.0323(3) 1.2725(3) 0.057(2) Uiso calc R 1 . H
H20B 0.6236(5) 0.0617(3) 1.3183(3) 0.057(2) Uiso calc R 1 . H
C21 0.3891(4) 0.1242(2) 1.1703(3) 0.0495(7) Uani d . 1 . C
H21A 0.4663(4) 0.1130(2) 1.1073(3) 0.057(2) Uiso calc R 1 . H
H21B 0.2506(4) 0.0844(2) 1.1147(3) 0.057(2) Uiso calc R 1 . H

loop_
_atom_type_symbol
_atom_type_description
_atom_type_scat_dispersion_real
_atom_type_scat_dispersion_imag
_atom_type_scat_source
C C 0.0033 0.0016 'International Tables Vol C Tables 4.2.6.8 and 6.1.1.4'
H H 0.0000 0.0000 'International Tables Vol C Tables 4.2.6.8 and 6.1.1.4'
N N 0.0061 0.0033 'International Tables Vol C Tables 4.2.6.8 and 6.1.1.4'
O O 0.0106 0.0060 'International Tables Vol C Tables 4.2.6.8 and 6.1.1.4'

loop_
_geom_angle_atom_site_label_1
_geom_angle_atom_site_label_2
_geom_angle_atom_site_label_3
_geom_angle
_geom_angle_publ_flag
C2 N1 C10 119.2(2) yes
C2 N1 C11 120.2(2) yes
C10 N1 C11 120.6(2) yes
N1 C2 C3 124.5(2) yes
C2 C3 C4 119.6(2) yes
C2 C3 C13 118.8(2) yes
C4 C3 C13 121.6(2) yes
O16 C4 C9 122.1(2) yes
O16 C4 C3 122.5(2) yes
C9 C4 C3 115.4(2) yes
N6 C5 C9 125.0(2) yes
C5 N6 C7 114.8(2) yes
N17 C7 N8 117.6(2) yes
N17 C7 N6 115.9(2) yes
N8 C7 N6 126.4(2) yes
C10 N8 C7 115.9(2) yes
C5 C9 C10 114.5(2) yes
C5 C9 C4 123.5(2) yes
C10 C9 C4 122.0(2) yes
N8 C10 N1 117.5(2) yes
N8 C10 C9 123.3(2) yes
N1 C10 C9 119.2(2) yes
N1 C11 C12 112.3(2) yes
O14 C13 O15 120.3(2) yes
O14 C13 C3 124.5(3) yes
O15 C13 C3 115.2(2) yes
C7 N17 C21 123.2(2) yes
C7 N17 C18 124.2(2) yes
C21 N17 C18 112.5(2) yes
N17 C18 C19 102.6(2) yes
C20 C19 C18 104.5(2) yes
C19 C20 C21 104.2(2) yes
N17 C21 C20 102.7(2) yes

loop_
_geom_bond_atom_site_label_1
_geom_bond_atom_site_label_2
_geom_bond_site_symmetry_2
_geom_bond_distance
_geom_bond_publ_flag
N1 C2 . 1.346(3) yes
N1 C10 . 1.385(3) yes
N1 C11 . 1.486(3) yes
C2 C3 . 1.367(3) yes
C3 C4 . 1.438(3) yes
C3 C13 . 1.477(4) yes
C4 O16 . 1.261(3) yes
C4 C9 . 1.431(3) yes
C5 N6 . 1.306(3) yes
C5 C9 . 1.398(3) yes
N6 C7 . 1.373(3) yes
C7 N17 . 1.330(3) yes
C7 N8 . 1.343(3) yes
N8 C10 . 1.325(3) yes
C9 C10 . 1.409(3) yes
C11 C12 . 1.498(4) yes
C13 O14 . 1.204(3) yes
C13 O15 . 1.329(3) yes
N17 C21 . 1.469(3) yes
N17 C18 . 1.469(3) yes
C18 C19 . 1.507(4) yes
C19 C20 . 1.503(4) yes
C20 C21 . 1.519(4) yes

loop_
_cod_related_entry_id
_cod_related_entry_database
_cod_related_entry_code
1 ChemSpider 4689
